data_7027659
loop_
_publ_author_name
'Jalil, M. Abdul'
'Fujinami, Shuhei'
'Nishikawa, Hiroaki'

_publ_section_title
;
 A convenient method for selective substitutions at the backbone of a
 co-ordinated imidazolylphosphine P--N ligand. Single crystal X-ray
 analyses of [Mo(CO)4(MeImCH2PPh2)] and its ethyl substituted derivative
 [Mo(CO)4(MeImCHEtPPh2)]&#x200A;&#x2020;
;
_journal_issue 19
_journal_name_full 'Journal of the Chemical Society, Dalton Transactions'
_journal_page_first 3499
_journal_paper_doi 10.1039/a905186d
_journal_year 1999
_chemical_formula_moiety 'C23 H21 N2 Mo O4 P '
_chemical_formula_sum 'C23 H21 Mo N2 O4 P'
_chemical_formula_weight 516.34
_space_group_IT_number 14
_symmetry_cell_setting monoclinic
_symmetry_Int_Tables_number 14
_symmetry_space_group_name_Hall '-P 2ybc'
_symmetry_space_group_name_H-M 'P 1 21/c 1'
_audit_creation_date 'Thu Jun 24 15:42:19 1999'
_audit_creation_method 'from TEXRAY.INF file'
_cell_angle_alpha 90
_cell_angle_beta 93.33(1)
_cell_angle_gamma 90
_cell_formula_units_Z 4
_cell_length_a 11.453(1)
_cell_length_b 10.396(2)
_cell_length_c 19.428(2)
_cell_measurement_reflns_used 25
_cell_measurement_temperature 296.2
_cell_measurement_theta_max 15.0
_cell_measurement_theta_min 14.9
_cell_volume 2309.3(5)
_computing_cell_refinement 'Rigaku/AFC Diffractometer Control'
_computing_data_collection 'Rigaku/AFC Diffractometer Control'
_computing_data_reduction teXsan
_computing_publication_material teXsan
_computing_structure_refinement teXsan
_computing_structure_solution SAPI91
_diffrn_ambient_temperature 296.2
_diffrn_measurement_device 'Rigaku AFC7R'
_diffrn_measurement_method \w-2\q
_diffrn_orient_matrix_UB_11 0.08653
_diffrn_orient_matrix_UB_12 -0.00291
_diffrn_orient_matrix_UB_13 -0.00438
_diffrn_orient_matrix_UB_21 0.01262
_diffrn_orient_matrix_UB_22 0.00588
_diffrn_orient_matrix_UB_23 0.05127
_diffrn_orient_matrix_UB_31 -0.00185
_diffrn_orient_matrix_UB_32 -0.09597
_diffrn_orient_matrix_UB_33 0.00328
_diffrn_radiation_detector 'scintillation counter'
_diffrn_radiation_monochromator graphite
_diffrn_radiation_source 'Rigaku rotating anode'
_diffrn_radiation_type 'Mo K\a'
_diffrn_radiation_wavelength 0.7107
_diffrn_reflns_av_R_equivalents 0.020
_diffrn_reflns_av_sigmaI/netI 0.042
_diffrn_reflns_limit_h_max 14
_diffrn_reflns_limit_h_min 0
_diffrn_reflns_limit_k_max 0
_diffrn_reflns_limit_k_min -13
_diffrn_reflns_limit_l_max 25
_diffrn_reflns_limit_l_min -25
_diffrn_reflns_number 5869
_diffrn_reflns_reduction_process 'Lp corrections applied'
_diffrn_reflns_theta_max 27.50
_diffrn_reflns_theta_min 2.01
_diffrn_standards_decay_% -0.04
_diffrn_standards_interval_count 150
_diffrn_standards_number 3
_exptl_absorpt_coefficient_mu 0.667
_exptl_absorpt_correction_T_max 1.000
_exptl_absorpt_correction_T_min 0.965
_exptl_absorpt_correction_type '\y scans(North,Phillips & Mathews,1968)'
_exptl_crystal_colour yellow
_exptl_crystal_density_diffrn 1.485
_exptl_crystal_density_meas ?
_exptl_crystal_description prismatic
_exptl_crystal_F_000 1048.00
_exptl_crystal_size_max 0.400
_exptl_crystal_size_mid 0.250
_exptl_crystal_size_min 0.250
_refine_diff_density_max 0.25
_refine_diff_density_min -0.23
_refine_ls_extinction_method none
_refine_ls_goodness_of_fit_obs 1.008
_refine_ls_hydrogen_treatment noref
_refine_ls_matrix_type full
_refine_ls_number_constraints 0
_refine_ls_number_parameters 280
_refine_ls_number_reflns 3837
_refine_ls_number_restraints 0
_refine_ls_R_factor_obs 0.0269
_refine_ls_shift/esd_max 0.0020
_refine_ls_shift/esd_mean 0.0000
_refine_ls_structure_factor_coef F
_refine_ls_weighting_details 'w = 1/[\s^2^(Fo) + 0.00116|Fo|^2^]'
_refine_ls_weighting_scheme calc
_refine_ls_wR_factor_obs 0.0445
_reflns_number_observed 3837
_reflns_number_total 5594
_reflns_observed_criterion >3.0sigma(I)
_cod_data_source_file 905186dsup1.cif
_cod_data_source_block 4
_cod_depositor_comments
;
The following automatic conversions were performed:

'_exptl_crystal_density_meas' value 'not measured' was changed to '?'
- the value is perceived as not measured.

Automatic conversion script
Id: cif_fix_values 3008 2015-01-20 13:52:24Z robertas 

The following automatic conversions were performed:

'_refine_ls_weighting_scheme' value 'w = 1/[\s^2^(Fo) +
0.00116|Fo|^2^]' was changed to 'calc'. New tag
'_refine_ls_weighting_details' was created. The value of the new tag
was set to 'w = 1/[\s^2^(Fo) + 0.00116|Fo|^2^]'.

Automatic conversion script
Id: cif_fix_values 3143 2015-03-26 13:38:13Z robertas 
;
_cod_original_sg_symbol_H-M 'P 21/c       '
_cod_original_formula_sum 'C23 H21 N2 Mo O4 P '
_cod_database_code 7027659

loop_
_symmetry_equiv_pos_as_xyz
x,y,z
-x,1/2+y,1/2-z
-x,-y,-z
x,1/2-y,1/2+z

loop_
_atom_site_aniso_label
_atom_site_aniso_U_11
_atom_site_aniso_U_22
_atom_site_aniso_U_33
_atom_site_aniso_U_12
_atom_site_aniso_U_13
_atom_site_aniso_U_23
Mo1 0.0419(1) 0.0439(1) 0.0411(1) -0.00712(9) 0.00412(9) -0.00290(10)
P1 0.0342(3) 0.0409(4) 0.0472(4) -0.0013(2) 0.0037(3) -0.0021(3)
O1 0.097(2) 0.097(2) 0.067(2) -0.047(2) -0.016(1) -0.001(1)
O2 0.090(2) 0.059(2) 0.122(3) 0.014(1) -0.003(2) -0.012(2)
O3 0.083(2) 0.121(3) 0.061(2) -0.023(2) 0.021(1) 0.014(1)
O4 0.135(3) 0.118(3) 0.084(2) -0.037(2) 0.061(2) -0.022(2)
N1 0.039(1) 0.051(1) 0.045(1) -0.0010(9) 0.0037(9) 0.0006(10)
N2 0.047(1) 0.054(1) 0.047(1) 0.0074(10) 0.006(1) 0.002(1)
C1 0.065(2) 0.059(2) 0.048(2) -0.018(1) 0.004(1) 0.003(1)
C2 0.061(2) 0.051(2) 0.064(2) -0.003(1) 0.004(1) -0.008(1)
C3 0.051(2) 0.061(2) 0.050(2) -0.007(1) 0.002(1) -0.001(1)
C4 0.068(2) 0.064(2) 0.059(2) -0.016(2) 0.015(2) -0.014(2)
C5 0.037(1) 0.075(2) 0.051(2) -0.004(1) 0.000(1) 0.005(1)
C6 0.040(1) 0.075(2) 0.058(2) 0.009(1) 0.003(1) 0.007(2)
C7 0.066(2) 0.053(2) 0.076(2) 0.013(2) 0.005(2) -0.004(2)
C8 0.040(1) 0.048(1) 0.044(1) 0.001(1) 0.004(1) 0.005(1)
C9 0.042(1) 0.042(1) 0.051(2) -0.001(1) 0.004(1) 0.002(1)
C10 0.052(2) 0.061(2) 0.070(2) -0.003(1) 0.017(1) 0.015(2)
C11 0.119(4) 0.082(3) 0.078(3) 0.017(3) 0.036(3) 0.023(2)
C12 0.035(1) 0.054(2) 0.048(1) 0.001(1) 0.006(1) 0.001(1)
C13 0.043(2) 0.070(2) 0.082(2) -0.007(1) 0.003(2) -0.013(2)
C14 0.043(2) 0.105(3) 0.082(3) -0.018(2) -0.001(2) -0.002(2)
C15 0.035(2) 0.129(4) 0.073(2) 0.001(2) 0.005(1) 0.015(2)
C16 0.054(2) 0.095(3) 0.094(3) 0.028(2) 0.016(2) 0.006(2)
C17 0.048(2) 0.059(2) 0.076(2) 0.008(1) 0.008(1) -0.005(2)
C18 0.043(1) 0.042(1) 0.050(2) -0.006(1) 0.007(1) -0.003(1)
C19 0.055(2) 0.071(2) 0.057(2) 0.003(2) 0.000(1) 0.007(2)
C20 0.085(3) 0.096(3) 0.053(2) -0.003(2) 0.000(2) 0.007(2)
C21 0.081(2) 0.074(2) 0.051(2) -0.021(2) 0.019(2) -0.004(2)
C22 0.062(2) 0.064(2) 0.064(2) -0.014(2) 0.021(2) -0.014(2)
C23 0.046(1) 0.061(2) 0.053(2) -0.007(1) 0.007(1) -0.009(1)

loop_
_atom_site_label
_atom_site_fract_x
_atom_site_fract_y
_atom_site_fract_z
_atom_site_U_iso_or_equiv
_atom_site_thermal_displace_type
_atom_site_calc_flag
_atom_site_occupancy
Mo1 0.19949(2) 0.29545(2) 0.60520(1) 0.04221(7) Uani d 1.00
P1 0.33205(6) 0.44557(7) 0.67589(4) 0.0407(2) Uani d 1.00
O1 0.0032(3) 0.1499(3) 0.5177(1) 0.0879(10) Uani d 1.00
O2 0.3394(3) 0.0398(3) 0.6198(2) 0.091(1) Uani d 1.00
O3 0.0604(3) 0.2020(3) 0.7318(1) 0.088(1) Uani d 1.00
O4 0.3355(3) 0.3284(4) 0.4686(2) 0.110(1) Uani d 1.00
N1 0.1109(2) 0.4911(2) 0.5998(1) 0.0449(6) Uani d 1.00
N2 0.0861(2) 0.6950(2) 0.6256(1) 0.0494(7) Uani d 1.00
C1 0.0758(3) 0.2050(3) 0.5489(2) 0.0571(9) Uani d 1.00
C2 0.2868(3) 0.1349(3) 0.6148(2) 0.0587(9) Uani d 1.00
C3 0.1109(3) 0.2426(3) 0.6878(2) 0.0539(8) Uani d 1.00
C4 0.2871(3) 0.3240(4) 0.5181(2) 0.063(1) Uani d 1.00
C5 -0.0060(2) 0.5220(3) 0.5897(2) 0.0547(8) Uani d 1.00
C6 -0.0216(3) 0.6468(4) 0.6060(2) 0.0578(9) Uani d 1.00
C7 0.1093(3) 0.8272(3) 0.6472(2) 0.065(1) Uani d 1.00
C8 0.1648(2) 0.5987(3) 0.6209(1) 0.0440(7) Uani d 1.00
C9 0.2932(2) 0.6061(3) 0.6368(1) 0.0450(7) Uani d 1.00
C10 0.3616(3) 0.6304(3) 0.5714(2) 0.0605(9) Uani d 1.00
C11 0.3269(5) 0.7477(5) 0.5317(2) 0.092(2) Uani d 1.00
C12 0.4911(2) 0.4431(3) 0.6789(1) 0.0457(7) Uani d 1.00
C13 0.5567(3) 0.5490(3) 0.6999(2) 0.065(1) Uani d 1.00
C14 0.6776(3) 0.5450(5) 0.7020(2) 0.077(1) Uani d 1.00
C15 0.7324(3) 0.4342(5) 0.6847(2) 0.079(1) Uani d 1.00
C16 0.6698(3) 0.3283(5) 0.6646(2) 0.081(1) Uani d 1.00
C17 0.5475(3) 0.3316(3) 0.6610(2) 0.0607(9) Uani d 1.00
C18 0.3010(2) 0.4667(3) 0.7670(1) 0.0446(7) Uani d 1.00
C19 0.3838(3) 0.4422(4) 0.8197(2) 0.0610(10) Uani d 1.00
C20 0.3555(4) 0.4532(4) 0.8887(2) 0.078(1) Uani d 1.00
C21 0.2452(4) 0.4884(4) 0.9041(2) 0.068(1) Uani d 1.00
C22 0.1623(3) 0.5152(3) 0.8520(2) 0.0624(10) Uani d 1.00
C23 0.1891(3) 0.5024(3) 0.7838(2) 0.0531(8) Uani d 1.00
H1 -0.0661 0.4645 0.5738 0.0656 Uiso calc 1.00
H2 -0.0937 0.6923 0.6041 0.0694 Uiso calc 1.00
H3 0.0667 0.8460 0.6865 0.0776 Uiso calc 1.00
H4 0.0854 0.8840 0.6107 0.0776 Uiso calc 1.00
H5 0.1905 0.8377 0.6583 0.0776 Uiso calc 1.00
H6 0.3102 0.6723 0.6696 0.0539 Uiso calc 1.00
H7 0.3500 0.5582 0.5418 0.0725 Uiso calc 1.00
H8 0.4422 0.6377 0.5854 0.0725 Uiso calc 1.00
H9 0.3724 0.7537 0.4924 0.1104 Uiso calc 1.00
H10 0.3400 0.8212 0.5599 0.1104 Uiso calc 1.00
H11 0.2465 0.7423 0.5172 0.1104 Uiso calc 1.00
H12 0.5184 0.6255 0.7131 0.0777 Uiso calc 1.00
H13 0.7222 0.6189 0.7153 0.0926 Uiso calc 1.00
H14 0.8154 0.4310 0.6865 0.0943 Uiso calc 1.00
H15 0.7093 0.2516 0.6530 0.0968 Uiso calc 1.00
H16 0.5038 0.2579 0.6464 0.0728 Uiso calc 1.00
H17 0.4607 0.4177 0.8091 0.0732 Uiso calc 1.00
H18 0.4131 0.4361 0.9248 0.0938 Uiso calc 1.00
H19 0.2257 0.4945 0.9508 0.0816 Uiso calc 1.00
H20 0.0863 0.5425 0.8628 0.0748 Uiso calc 1.00
H21 0.1306 0.5181 0.7481 0.0637 Uiso calc 1.00

loop_
_atom_type_symbol
_atom_type_oxidation_number
_atom_type_number_in_cell
_atom_type_scat_dispersion_real
_atom_type_scat_dispersion_imag
_atom_type_scat_source
Mo 0 4 -1.683 0.686
;International Tables for Crystallography
(1992, Vol. C, Tables 4.2.6.8 and 6.1.1.1)
;
C 0 92 0.003 0.002
;International Tables for Crystallography
(1992, Vol. C, Tables 4.2.6.8 and 6.1.1.1)
;
H 0 84 0.000 0.000
;International Tables for Crystallography
(1992, Vol. C, Table 6.1.1.2)
;
N 0 8 0.006 0.003
;International Tables for Crystallography
(1992, Vol. C, Tables 4.2.6.8 and 6.1.1.1)
;
O 0 16 0.011 0.006
;International Tables for Crystallography
(1992, Vol. C, Tables 4.2.6.8 and 6.1.1.1)
;
P 0 4 0.102 0.094
;International Tables for Crystallography
(1992, Vol. C, Tables 4.2.6.8 and 6.1.1.1)
;

loop_
_geom_angle_atom_site_label_1
_geom_angle_atom_site_label_2
_geom_angle_atom_site_label_3
_geom_angle
_geom_angle_site_symmetry_1
_geom_angle_site_symmetry_2
_geom_angle_site_symmetry_3
_geom_angle_publ_flag
P1 MO1 N1 74.03(6) 1_555 1_555 1_555 yes
P1 MO1 C1 169.5(1) 1_555 1_555 1_555 yes
P1 MO1 C2 100.85(10) 1_555 1_555 1_555 yes
P1 MO1 C3 92.84(9) 1_555 1_555 1_555 yes
P1 MO1 C4 93.00(10) 1_555 1_555 1_555 yes
N1 MO1 C1 95.5(1) 1_555 1_555 1_555 yes
N1 MO1 C2 174.9(1) 1_555 1_555 1_555 yes
N1 MO1 C3 92.1(1) 1_555 1_555 1_555 yes
N1 MO1 C4 94.1(1) 1_555 1_555 1_555 yes
C1 MO1 C2 89.6(1) 1_555 1_555 1_555 yes
C1 MO1 C3 86.2(1) 1_555 1_555 1_555 yes
C1 MO1 C4 88.9(1) 1_555 1_555 1_555 yes
C2 MO1 C3 88.2(1) 1_555 1_555 1_555 yes
C2 MO1 C4 86.0(2) 1_555 1_555 1_555 yes
C3 MO1 C4 172.5(1) 1_555 1_555 1_555 yes
MO1 P1 C9 102.06(9) 1_555 1_555 1_555 yes
MO1 P1 C12 125.26(10) 1_555 1_555 1_555 yes
MO1 P1 C18 116.95(9) 1_555 1_555 1_555 yes
C9 P1 C12 103.8(1) 1_555 1_555 1_555 yes
C9 P1 C18 103.2(1) 1_555 1_555 1_555 yes
C12 P1 C18 102.7(1) 1_555 1_555 1_555 yes
MO1 N1 C5 129.9(2) 1_555 1_555 1_555 yes
MO1 N1 C8 122.7(2) 1_555 1_555 1_555 yes
C5 N1 C8 106.1(2) 1_555 1_555 1_555 yes
C6 N2 C7 124.9(3) 1_555 1_555 1_555 yes
C6 N2 C8 107.7(3) 1_555 1_555 1_555 yes
C7 N2 C8 127.3(3) 1_555 1_555 1_555 yes
MO1 C1 O1 178.0(3) 1_555 1_555 1_555 yes
MO1 C2 O2 179.1(3) 1_555 1_555 1_555 yes
MO1 C3 O3 173.7(3) 1_555 1_555 1_555 yes
MO1 C4 O4 173.9(3) 1_555 1_555 1_555 yes
N1 C5 C6 109.3(3) 1_555 1_555 1_555 yes
N1 C5 H1 125.4(3) 1_555 1_555 1_555 no
C6 C5 H1 125.3(3) 1_555 1_555 1_555 no
N2 C6 C5 106.7(3) 1_555 1_555 1_555 yes
N2 C6 H2 126.6(4) 1_555 1_555 1_555 no
C5 C6 H2 126.6(3) 1_555 1_555 1_555 no
N2 C7 H3 109.4(3) 1_555 1_555 1_555 no
N2 C7 H4 109.4(3) 1_555 1_555 1_555 no
N2 C7 H5 109.5(3) 1_555 1_555 1_555 no
H3 C7 H4 109.5(3) 1_555 1_555 1_555 no
H3 C7 H5 109.5(4) 1_555 1_555 1_555 no
H4 C7 H5 109.5(4) 1_555 1_555 1_555 no
N1 C8 N2 110.1(2) 1_555 1_555 1_555 yes
N1 C8 C9 122.9(2) 1_555 1_555 1_555 yes
N2 C8 C9 127.0(3) 1_555 1_555 1_555 yes
P1 C9 C8 104.3(2) 1_555 1_555 1_555 yes
P1 C9 C10 110.9(2) 1_555 1_555 1_555 yes
P1 C9 H6 109.8(2) 1_555 1_555 1_555 no
C8 C9 C10 112.2(2) 1_555 1_555 1_555 yes
C8 C9 H6 109.8(3) 1_555 1_555 1_555 no
C10 C9 H6 109.8(3) 1_555 1_555 1_555 no
C9 C10 C11 115.3(3) 1_555 1_555 1_555 yes
C9 C10 H7 107.9(3) 1_555 1_555 1_555 no
C9 C10 H8 108.0(3) 1_555 1_555 1_555 no
C11 C10 H7 108.1(4) 1_555 1_555 1_555 no
C11 C10 H8 108.0(3) 1_555 1_555 1_555 no
H7 C10 H8 109.5(3) 1_555 1_555 1_555 no
C10 C11 H9 109.3(4) 1_555 1_555 1_555 no
C10 C11 H10 109.4(4) 1_555 1_555 1_555 no
C10 C11 H11 109.4(4) 1_555 1_555 1_555 no
H9 C11 H10 109.6(5) 1_555 1_555 1_555 no
H9 C11 H11 109.5(5) 1_555 1_555 1_555 no
H10 C11 H11 109.7(5) 1_555 1_555 1_555 no
P1 C12 C13 121.6(2) 1_555 1_555 1_555 yes
P1 C12 C17 119.1(2) 1_555 1_555 1_555 yes
C13 C12 C17 119.2(3) 1_555 1_555 1_555 yes
C12 C13 C14 120.7(3) 1_555 1_555 1_555 yes
C12 C13 H12 119.7(3) 1_555 1_555 1_555 no
C14 C13 H12 119.6(3) 1_555 1_555 1_555 no
C13 C14 C15 119.5(4) 1_555 1_555 1_555 yes
C13 C14 H13 120.2(4) 1_555 1_555 1_555 no
C15 C14 H13 120.2(4) 1_555 1_555 1_555 no
C14 C15 C16 120.9(3) 1_555 1_555 1_555 yes
C14 C15 H14 119.6(5) 1_555 1_555 1_555 no
C16 C15 H14 119.5(5) 1_555 1_555 1_555 no
C15 C16 C17 120.3(4) 1_555 1_555 1_555 yes
C15 C16 H15 119.9(4) 1_555 1_555 1_555 no
C17 C16 H15 119.8(5) 1_555 1_555 1_555 no
C12 C17 C16 119.4(3) 1_555 1_555 1_555 yes
C12 C17 H16 120.3(3) 1_555 1_555 1_555 no
C16 C17 H16 120.3(4) 1_555 1_555 1_555 no
P1 C18 C19 121.9(2) 1_555 1_555 1_555 yes
P1 C18 C23 119.3(2) 1_555 1_555 1_555 yes
C19 C18 C23 118.7(3) 1_555 1_555 1_555 yes
C18 C19 C20 120.5(3) 1_555 1_555 1_555 yes
C18 C19 H17 119.8(3) 1_555 1_555 1_555 no
C20 C19 H17 119.7(3) 1_555 1_555 1_555 no
C19 C20 C21 120.0(4) 1_555 1_555 1_555 yes
C19 C20 H18 120.0(4) 1_555 1_555 1_555 no
C21 C20 H18 120.1(4) 1_555 1_555 1_555 no
C20 C21 C22 120.1(3) 1_555 1_555 1_555 yes
C20 C21 H19 120.0(4) 1_555 1_555 1_555 no
C22 C21 H19 119.9(4) 1_555 1_555 1_555 no
C21 C22 C23 120.2(3) 1_555 1_555 1_555 yes
C21 C22 H20 119.9(3) 1_555 1_555 1_555 no
C23 C22 H20 119.9(4) 1_555 1_555 1_555 no
C18 C23 C22 120.6(3) 1_555 1_555 1_555 yes
C18 C23 H21 119.7(3) 1_555 1_555 1_555 no
C22 C23 H21 119.7(3) 1_555 1_555 1_555 no

loop_
_geom_bond_atom_site_label_1
_geom_bond_atom_site_label_2
_geom_bond_distance
_geom_bond_site_symmetry_1
_geom_bond_site_symmetry_2
_geom_bond_publ_flag
MO1 P1 2.5266(7) 1_555 1_555 yes
MO1 N1 2.273(2) 1_555 1_555 yes
MO1 C1 1.976(3) 1_555 1_555 yes
MO1 C2 1.949(3) 1_555 1_555 yes
MO1 C3 2.024(3) 1_555 1_555 yes
MO1 C4 2.039(3) 1_555 1_555 yes
P1 C9 1.876(3) 1_555 1_555 yes
P1 C12 1.819(3) 1_555 1_555 yes
P1 C18 1.840(3) 1_555 1_555 yes
O1 C1 1.153(4) 1_555 1_555 yes
O2 C2 1.158(4) 1_555 1_555 yes
O3 C3 1.140(4) 1_555 1_555 yes
O4 C4 1.137(4) 1_555 1_555 yes
N1 C5 1.379(3) 1_555 1_555 yes
N1 C8 1.331(4) 1_555 1_555 yes
N2 C6 1.365(4) 1_555 1_555 yes
N2 C7 1.457(4) 1_555 1_555 yes
N2 C8 1.354(4) 1_555 1_555 yes
C5 C6 1.350(5) 1_555 1_555 yes
C8 C9 1.487(4) 1_555 1_555 yes
C9 C10 1.551(4) 1_555 1_555 yes
C10 C11 1.485(6) 1_555 1_555 yes
C12 C13 1.382(4) 1_555 1_555 yes
C12 C17 1.381(4) 1_555 1_555 yes
C13 C14 1.384(4) 1_555 1_555 yes
C14 C15 1.363(6) 1_555 1_555 yes
C15 C16 1.358(6) 1_555 1_555 yes
C16 C17 1.398(5) 1_555 1_555 yes
C18 C19 1.377(4) 1_555 1_555 yes
C18 C23 1.390(4) 1_555 1_555 yes
C19 C20 1.404(5) 1_555 1_555 yes
C20 C21 1.364(6) 1_555 1_555 yes
C21 C22 1.376(5) 1_555 1_555 yes
C22 C23 1.383(4) 1_555 1_555 yes

loop_
_geom_contact_atom_site_label_1
_geom_contact_atom_site_label_2
_geom_contact_distance
_geom_contact_site_symmetry_1
_geom_contact_site_symmetry_2
MO1 P1 2.5266(7) 1_555 1_555
O1 O1 3.191(6) 1_555 3_556
O1 C6 3.217(4) 1_555 3_566
O1 N2 3.328(4) 1_555 3_566
O1 C7 3.391(5) 1_555 3_566
O1 C22 3.538(4) 1_555 2_546
O2 C19 3.468(4) 1_555 2_646
O2 C14 3.480(5) 1_555 2_646
O2 C11 3.485(6) 1_555 1_545
O2 C7 3.504(5) 1_555 1_545
O3 C6 3.259(4) 1_555 2_546
O3 N2 3.323(4) 1_555 2_546
O3 C7 3.396(5) 1_555 2_546
O3 C22 3.527(5) 1_555 2_546
O3 C23 3.531(4) 1_555 2_546
O3 C14 3.587(5) 1_555 2_646
O4 C20 3.327(6) 1_555 4_554
O4 C14 3.562(6) 1_555 3_666
C1 C6 3.405(5) 1_555 3_566
C5 C5 3.527(6) 1_555 3_566
